data_1572292
loop_
_publ_author_name
'Iwanek (nee Wilczkowska), Ewa M.'
'Gli\'nski, Marek'

_publ_section_title
;
 Study of the Influence of the Change from Methyl to Isopropyl
 Substituents in 1-(2,4,6-trialkylphenyl)ethanol on the Point Group
 Symmetry of the 0-D Hydrogen-Bonded Moiety
;
_journal_issue 7
_journal_name_full Crystals
_journal_page_first 642
_journal_paper_doi 10.3390/cryst14070642
_journal_volume 14
_journal_year 2024
_chemical_formula_sum 'C17 H28 O'
_chemical_formula_weight 248.390
_chemical_melting_point 91.000
_space_group_IT_number 2
_space_group_name_Hall '-P 1'
_space_group_name_H-M_alt 'P -1'
_symmetry_Int_Tables_number 2
_symmetry_space_group_name_Hall '-P 1'
_symmetry_space_group_name_H-M 'P -1'
_audit_creation_date 2024-07-04
_audit_creation_method SHELXL-97
_audit_update_record 2024-07-04
_cell_angle_alpha 89.584(2)
_cell_angle_beta 76.961(2)
_cell_angle_gamma 86.630(2)
_cell_formula_units_Z 8
_cell_length_a 13.1947(3)
_cell_length_b 13.6034(3)
_cell_length_c 18.7383(6)
_cell_volume 3270.94(15)
_refine_ls_R_factor_all 0.099
_cod_data_source_file TIA_0407.cif
_cod_data_source_block tn_r
_cod_original_cell_volume 3270.9(2)
_cod_original_sg_symbol_Hall -P_1
_cod_database_code 1572292

loop_
_symmetry_equiv_pos_site_id
_symmetry_equiv_pos_as_xyz
1 x,y,z
2 -x,-y,-z

loop_
_atom_site_aniso_label
_atom_site_aniso_U_11
_atom_site_aniso_U_22
_atom_site_aniso_U_33
_atom_site_aniso_U_12
_atom_site_aniso_U_13
_atom_site_aniso_U_23
O1 0.0302(7) 0.0173(6) 0.0459(8) -0.0013(5) -0.0070(6) 0.0032(5)
C7 0.0278(9) 0.0165(8) 0.0283(9) -0.0032(6) -0.0006(7) 0.0022(6)
C8 0.0281(9) 0.0207(9) 0.0535(12) -0.0003(7) 0.0022(8) 0.0038(8)
C1 0.0234(8) 0.0152(7) 0.0210(8) 0.0018(6) -0.0020(6) 0.0009(6)
C2 0.0290(8) 0.0137(7) 0.0219(8) -0.0003(6) -0.0045(6) 0.0008(6)
C3 0.0325(9) 0.0216(8) 0.0186(8) -0.0015(7) -0.0010(7) 0.0009(6)
C4 0.0305(9) 0.0188(8) 0.0306(9) -0.0049(7) -0.0017(7) 0.0045(7)
C5 0.0317(9) 0.0187(8) 0.0299(9) -0.0051(7) -0.0096(7) -0.0007(7)
C6 0.0301(9) 0.0167(8) 0.0217(8) 0.0017(6) -0.0057(7) 0.0014(6)
C9 0.037(1) 0.0225(8) 0.0265(9) -0.0067(7) -0.0070(7) -0.0038(7)
C10 0.0384(11) 0.0305(10) 0.0413(11) -0.0155(8) 0.0001(9) 0.0042(8)
C11 0.0347(9) 0.0255(9) 0.0214(8) -0.0007(7) -0.0050(7) -0.0004(7)
C12 0.0683(15) 0.0427(12) 0.0401(12) -0.0127(11) -0.0282(11) 0.0030(9)
C13 0.0584(14) 0.0424(12) 0.0531(14) 0.0022(11) -0.0109(11) -0.0279(11)
C14 0.0527(14) 0.0371(12) 0.0745(17) -0.0111(10) 0.0019(12) 0.0262(12)
C15 0.0374(12) 0.0523(14) 0.0780(18) -0.0081(10) 0.0058(12) 0.0118(13)
C16 0.0647(14) 0.029(1) 0.0223(9) 0.0078(9) -0.0095(9) 0.0024(7)
C17 0.0568(13) 0.0281(10) 0.0275(10) 0.0054(9) -0.0110(9) -0.0054(8)
O2 0.0242(6) 0.0186(6) 0.0557(8) -0.0012(5) -0.0004(6) 0.0059(6)
C27 0.0234(8) 0.0197(8) 0.0348(9) -0.0010(6) -0.0036(7) 0.0054(7)
C28 0.0315(10) 0.0213(9) 0.0595(13) -0.0028(8) 0.0015(9) 0.0070(9)
C21 0.0184(8) 0.0172(8) 0.0309(9) -0.0023(6) -0.0036(7) 0.0024(6)
C26 0.0214(8) 0.0188(8) 0.0286(9) -0.0040(6) -0.0026(7) 0.0036(7)
C25 0.0264(9) 0.0225(8) 0.0306(9) 0.0031(7) 0.0019(7) 0.0031(7)
C24 0.0276(9) 0.0311(10) 0.0374(10) 0.0050(7) -0.0024(8) 0.0095(8)
C23 0.032(1) 0.0385(10) 0.0294(10) 0.0011(8) -0.0060(8) 0.0074(8)
C22 0.0239(8) 0.0246(9) 0.0299(9) -0.0038(7) -0.0028(7) 0.0022(7)
C31 0.0392(10) 0.0243(9) 0.0285(9) -0.0045(8) -0.0090(8) 0.0016(7)
C29 0.0395(10) 0.0331(10) 0.0322(10) -0.0082(8) -0.0048(8) -0.0044(8)
C30 0.0461(12) 0.0371(11) 0.0507(13) 0.0092(9) -0.0109(10) 0.0113(10)
C34 0.0592(14) 0.0323(11) 0.0670(16) 0.0057(10) -0.0086(12) 0.0146(11)
C35 0.0440(13) 0.0382(12) 0.098(2) 0.0163(10) -0.0065(13) 0.0155(13)
C37 0.0692(15) 0.0545(14) 0.0293(11) 0.0066(12) -0.0072(10) -0.0054(10)
C36 0.0634(15) 0.0483(13) 0.0481(13) -0.0212(11) -0.0281(11) 0.0047(10)
C33 0.0510(13) 0.0441(12) 0.0362(11) -0.012(1) 0.0058(9) -0.0148(9)
C32 0.0597(14) 0.0534(14) 0.0471(13) -0.0199(11) -0.0140(11) -0.0088(11)
O3 0.0278(6) 0.0220(6) 0.0480(8) -0.0035(5) -0.0008(6) 0.0055(6)
C47 0.0292(9) 0.0227(8) 0.0266(9) -0.0077(7) -0.0001(7) 0.0021(7)
C48 0.0276(9) 0.0289(10) 0.0512(12) -0.0051(8) 0.0106(8) -0.0076(9)
C41 0.0216(8) 0.0134(7) 0.0224(8) 0.0007(6) -0.0005(6) -0.0003(6)
C46 0.0265(8) 0.0151(7) 0.0202(8) -0.0007(6) -0.0032(6) 0.0000(6)
C45 0.0272(8) 0.0192(8) 0.0231(8) -0.0059(6) -0.0080(7) 0.0009(6)
C44 0.0233(8) 0.0173(7) 0.0220(8) -0.0019(6) -0.0038(6) 0.0018(6)
C43 0.0261(8) 0.0184(8) 0.0191(8) -0.0013(6) -0.0033(6) -0.0004(6)
C42 0.0227(8) 0.0136(7) 0.0233(8) -0.0002(6) -0.0038(6) -0.0027(6)
C51 0.0393(10) 0.0241(8) 0.0194(8) -0.0068(7) -0.0042(7) 0.0013(7)
C49 0.0277(9) 0.0197(8) 0.0274(9) -0.0060(7) -0.0057(7) -0.0030(7)
C50 0.0309(9) 0.0318(9) 0.0235(8) -0.0139(7) -0.0055(7) 0.0050(7)
C55 0.0416(12) 0.0540(13) 0.0414(12) -0.0136(10) 0.0130(9) -0.0044(10)
C54 0.0568(13) 0.0412(12) 0.0433(12) -0.0244(10) -0.0198(10) 0.0222(10)
C57 0.0940(19) 0.0398(12) 0.0281(11) 0.0152(12) -0.0101(11) -0.0094(9)
C56 0.094(2) 0.106(2) 0.0332(12) 0.0523(18) -0.0312(13) -0.0138(13)
C52 0.0345(10) 0.0275(9) 0.0398(10) -0.0042(8) -0.0157(8) -0.0041(8)
C53 0.0384(10) 0.0194(8) 0.0302(9) -0.0055(7) -0.0053(8) -0.0048(7)
O4 0.0240(6) 0.0223(6) 0.0566(9) -0.0011(5) 0.0009(6) 0.0115(6)
C67 0.0244(9) 0.0242(9) 0.0404(10) -0.0015(7) 0.0005(8) 0.0106(8)
C68 0.0339(10) 0.0271(10) 0.0614(14) -0.0045(8) -0.0008(9) 0.0183(9)
C61 0.0201(8) 0.0181(8) 0.0309(9) -0.0045(6) -0.0008(7) 0.0043(7)
C66 0.0218(8) 0.0255(8) 0.0243(8) -0.0068(7) -0.0018(6) 0.0010(7)
C65 0.0224(8) 0.0211(8) 0.0293(9) -0.0028(6) -0.0012(7) -0.0057(7)
C64 0.0226(8) 0.0179(8) 0.0320(9) -0.0011(6) -0.0054(7) -0.0009(7)
C63 0.0283(9) 0.0209(8) 0.0238(8) -0.0029(7) -0.0033(7) -0.0008(6)
C62 0.0218(8) 0.0165(7) 0.0281(9) -0.0031(6) 0.0010(7) -0.0013(6)
C71 0.0399(11) 0.0368(10) 0.0247(9) -0.0088(8) -0.0065(8) 0.0015(8)
C69 0.0289(9) 0.0208(8) 0.0338(10) -0.0031(7) 0.0043(7) -0.0051(7)
C70 0.0294(9) 0.0225(9) 0.0440(11) 0.0023(7) -0.0109(8) 0.0009(8)
C74 0.0635(15) 0.0384(12) 0.0679(16) 0.0067(11) -0.0383(13) 0.0028(11)
C75 0.0421(12) 0.0261(10) 0.100(2) -0.0033(9) -0.0236(13) 0.0170(11)
C77 0.0506(13) 0.0647(15) 0.0307(11) -0.0082(11) 0.0053(10) 0.0015(10)
C76 0.0826(18) 0.0627(15) 0.0355(12) -0.0360(14) -0.0216(12) 0.0068(11)
C73 0.0469(12) 0.0380(11) 0.0388(11) -0.0122(9) 0.0136(9) -0.0164(9)
C72 0.0423(11) 0.0307(10) 0.0499(12) -0.0071(9) -0.0052(9) -0.0154(9)

loop_
_atom_site_label
_atom_site_type_symbol
_atom_site_fract_x
_atom_site_fract_y
_atom_site_fract_z
_atom_site_occupancy
_atom_site_symmetry_multiplicity
_atom_site_Wyckoff_symbol
_atom_site_attached_hydrogens
_atom_site_calc_flag
_atom_site_thermal_displace_type
_atom_site_U_iso_or_equiv
O1 O 0.4597(1) 0.6339(1) 0.4704(1) 1.000 2 i ? d Uani 0.0314(3)
H111 H 0.5199 0.6111 0.4713 1.000 2 i ? calc Uiso 0.04700
C7 C 0.4486(1) 0.7351(1) 0.4916(1) 1.000 2 i ? d Uani 0.0250(4)
H7 H 0.4505 0.7374 0.5446 1.000 2 i ? calc Uiso 0.03000
C8 C 0.3426(1) 0.7790(1) 0.4854(1) 1.000 2 i ? d Uani 0.0360(4)
H8A H 0.3419 0.7887 0.4336 1.000 2 i ? calc Uiso 0.05400
H8B H 0.3286 0.8426 0.5111 1.000 2 i ? calc Uiso 0.05400
H8C H 0.2889 0.7342 0.5074 1.000 2 i ? calc Uiso 0.05400
C1 C 0.5377(1) 0.7951(1) 0.4502(1) 1.000 2 i ? d Uani 0.0205(3)
C2 C 0.5682(1) 0.7928(1) 0.3732(1) 1.000 2 i ? d Uani 0.0218(3)
C3 C 0.6491(1) 0.8493(1) 0.3380(1) 1.000 2 i ? d Uani 0.0250(4)
H3 H 0.6702 0.8462 0.2861 1.000 2 i ? calc Uiso 0.03000
C4 C 0.7004(1) 0.9099(1) 0.3758(1) 1.000 2 i ? d Uani 0.0274(4)
C5 C 0.6679(1) 0.9128(1) 0.4517(1) 1.000 2 i ? d Uani 0.0262(4)
H5 H 0.7012 0.9545 0.4786 1.000 2 i ? calc Uiso 0.03100
C6 C 0.5882(1) 0.8568(1) 0.4900(1) 1.000 2 i ? d Uani 0.0230(3)
C9 C 0.5157(1) 0.7318(1) 0.3255(1) 1.000 2 i ? d Uani 0.0284(4)
H9 H 0.4571 0.6995 0.3590 1.000 2 i ? calc Uiso 0.03400
C10 C 0.7880(2) 0.9716(1) 0.3362(1) 1.000 2 i ? d Uani 0.0377(5)
H10 H 0.8108 1.0102 0.3743 1.000 2 i ? calc Uiso 0.04500
C11 C 0.5597(1) 0.8614(1) 0.5738(1) 1.000 2 i ? d Uani 0.0274(4)
H11 H 0.4831 0.8534 0.5899 1.000 2 i ? calc Uiso 0.03300
C12 C 0.4682(2) 0.7960(2) 0.2732(1) 1.000 2 i ? d Uani 0.0475(5)
H12A H 0.4188 0.8459 0.3012 1.000 2 i ? calc Uiso 0.07100
H12B H 0.4316 0.7549 0.2456 1.000 2 i ? calc Uiso 0.07100
H12C H 0.5236 0.8284 0.2391 1.000 2 i ? calc Uiso 0.07100
C13 C 0.5900(2) 0.6502(2) 0.2855(1) 1.000 2 i ? d Uani 0.0516(6)
H13A H 0.6511 0.6790 0.2547 1.000 2 i ? calc Uiso 0.07700
H13B H 0.5546 0.6128 0.2548 1.000 2 i ? calc Uiso 0.07700
H13C H 0.6124 0.6060 0.3214 1.000 2 i ? calc Uiso 0.07700
C14 C 0.7513(2) 1.0448(2) 0.2851(2) 1.000 2 i ? d Uani 0.0571(7)
H14A H 0.7296 1.0094 0.2462 1.000 2 i ? calc Uiso 0.08600
H14B H 0.8082 1.0865 0.2633 1.000 2 i ? calc Uiso 0.08600
H14C H 0.6921 1.0861 0.3126 1.000 2 i ? calc Uiso 0.08600
C15 C 0.8820(2) 0.9071(2) 0.2968(2) 1.000 2 i ? d Uani 0.0587(7)
H15A H 0.9052 0.8626 0.3321 1.000 2 i ? calc Uiso 0.08800
H15B H 0.9386 0.9489 0.2746 1.000 2 i ? calc Uiso 0.08800
H15C H 0.8627 0.8685 0.2585 1.000 2 i ? calc Uiso 0.08800
C16 C 0.6154(2) 0.7754(1) 0.6048(1) 1.000 2 i ? d Uani 0.0392(5)
H16A H 0.6909 0.7808 0.5894 1.000 2 i ? calc Uiso 0.05900
H16B H 0.5965 0.7132 0.5866 1.000 2 i ? calc Uiso 0.05900
H16C H 0.5944 0.7769 0.6585 1.000 2 i ? calc Uiso 0.05900
C17 C 0.5824(2) 0.9585(1) 0.6057(1) 1.000 2 i ? d Uani 0.0375(5)
H17A H 0.5499 0.9615 0.6581 1.000 2 i ? calc Uiso 0.05600
H17B H 0.5541 1.0135 0.5807 1.000 2 i ? calc Uiso 0.05600
H17C H 0.6579 0.9627 0.5986 1.000 2 i ? calc Uiso 0.05600
O2 O 0.3612(1) 0.4589(1) 0.5065(1) 1.000 2 i ? d Uani 0.0342(3)
H112 H 0.3864 0.5145 0.5018 1.000 2 i ? calc Uiso 0.05100
C27 C 0.2615(1) 0.4658(1) 0.5577(1) 1.000 2 i ? d Uani 0.0265(4)
H27 H 0.2747 0.4796 0.6070 1.000 2 i ? calc Uiso 0.03200
C28 C 0.2132(2) 0.3666(1) 0.5619(1) 1.000 2 i ? d Uani 0.0393(5)
H28A H 0.1944 0.3529 0.5154 1.000 2 i ? calc Uiso 0.05900
H28B H 0.1506 0.3680 0.6018 1.000 2 i ? calc Uiso 0.05900
H28C H 0.2635 0.3150 0.5713 1.000 2 i ? calc Uiso 0.05900
C21 C 0.1918(1) 0.5508(1) 0.5396(1) 1.000 2 i ? d Uani 0.0225(3)
C26 C 0.1444(1) 0.6206(1) 0.5945(1) 1.000 2 i ? d Uani 0.0233(3)
C25 C 0.0845(1) 0.7003(1) 0.5762(1) 1.000 2 i ? d Uani 0.0280(4)
H25 H 0.0536 0.7477 0.6128 1.000 2 i ? calc Uiso 0.03400
C24 C 0.0686(1) 0.7123(1) 0.5054(1) 1.000 2 i ? d Uani 0.0332(4)
C23 C 0.1135(1) 0.6423(1) 0.4536(1) 1.000 2 i ? d Uani 0.0336(4)
H23 H 0.1021 0.6494 0.4055 1.000 2 i ? calc Uiso 0.04000
C22 C 0.1747(1) 0.5618(1) 0.4685(1) 1.000 2 i ? d Uani 0.0266(4)
C31 C 0.1613(1) 0.6113(1) 0.6725(1) 1.000 2 i ? d Uani 0.0303(4)
H31 H 0.1658 0.5395 0.6841 1.000 2 i ? calc Uiso 0.03600
C29 C 0.2207(2) 0.4907(1) 0.4049(1) 1.000 2 i ? d Uani 0.0352(4)
H29 H 0.2572 0.4339 0.4248 1.000 2 i ? calc Uiso 0.04200
C30 C 0.0053(2) 0.7996(2) 0.4826(1) 1.000 2 i ? d Uani 0.0452(5)
H30 H -0.0287 0.7746 0.4442 1.000 2 i ? calc Uiso 0.05400
C34 C 0.0789(2) 0.8773(2) 0.4457(1) 1.000 2 i ? d Uani 0.0541(6)
H34A H 0.0388 0.9304 0.4269 1.000 2 i ? calc Uiso 0.08100
H34B H 0.1312 0.8469 0.4051 1.000 2 i ? calc Uiso 0.08100
H34C H 0.1138 0.9043 0.4815 1.000 2 i ? calc Uiso 0.08100
C35 C -0.0797(2) 0.8416(2) 0.5422(2) 1.000 2 i ? d Uani 0.0623(7)
H35A H -0.1239 0.7891 0.5646 1.000 2 i ? calc Uiso 0.09400
H35B H -0.1218 0.8916 0.5220 1.000 2 i ? calc Uiso 0.09400
H35C H -0.0497 0.8719 0.5794 1.000 2 i ? calc Uiso 0.09400
C37 C 0.0715(2) 0.6601(2) 0.7306(1) 1.000 2 i ? d Uani 0.0520(6)
H37A H 0.0692 0.7315 0.7234 1.000 2 i ? calc Uiso 0.07800
H37B H 0.0827 0.6452 0.7796 1.000 2 i ? calc Uiso 0.07800
H37C H 0.0054 0.6346 0.7257 1.000 2 i ? calc Uiso 0.07800
C36 C 0.2657(2) 0.6527(2) 0.6761(1) 1.000 2 i ? d Uani 0.0501(6)
H36A H 0.3216 0.6205 0.6387 1.000 2 i ? calc Uiso 0.07500
H36B H 0.2797 0.6401 0.7247 1.000 2 i ? calc Uiso 0.07500
H36C H 0.2626 0.7238 0.6673 1.000 2 i ? calc Uiso 0.07500
C33 C 0.3020(2) 0.5406(2) 0.3462(1) 1.000 2 i ? d Uani 0.0458(5)
H33A H 0.3275 0.4954 0.3047 1.000 2 i ? calc Uiso 0.06900
H33B H 0.3604 0.5577 0.3672 1.000 2 i ? calc Uiso 0.06900
H33C H 0.2699 0.6006 0.3294 1.000 2 i ? calc Uiso 0.06900
C32 C 0.1364(2) 0.4497(2) 0.3712(1) 1.000 2 i ? d Uani 0.0524(6)
H32A H 0.0869 0.4161 0.4091 1.000 2 i ? calc Uiso 0.07900
H32B H 0.1688 0.4029 0.3320 1.000 2 i ? calc Uiso 0.07900
H32C H 0.0995 0.5039 0.3510 1.000 2 i ? calc Uiso 0.07900
O3 O 0.4668(1) 0.6319(1) -0.0071(1) 1.000 2 i ? d Uani 0.0338(3)
H113 H 0.5276 0.6072 -0.0227 1.000 2 i ? calc Uiso 0.05100
C47 C 0.4710(1) 0.7315(1) 0.0148(1) 1.000 2 i ? d Uani 0.0269(4)
H47 H 0.4937 0.7297 0.0623 1.000 2 i ? calc Uiso 0.03200
C48 C 0.3628(1) 0.7814(1) 0.0296(1) 1.000 2 i ? d Uani 0.0388(5)
H48A H 0.3151 0.7426 0.0650 1.000 2 i ? calc Uiso 0.05800
H48B H 0.3388 0.7864 -0.0162 1.000 2 i ? calc Uiso 0.05800
H48C H 0.3644 0.8475 0.0496 1.000 2 i ? calc Uiso 0.05800
C41 C 0.5504(1) 0.7880(1) -0.0394(1) 1.000 2 i ? d Uani 0.0199(3)
C46 C 0.6206(1) 0.8448(1) -0.0132(1) 1.000 2 i ? d Uani 0.0210(3)
C45 C 0.6942(1) 0.8957(1) -0.0628(1) 1.000 2 i ? d Uani 0.0226(3)
H45 H 0.7407 0.9342 -0.0446 1.000 2 i ? calc Uiso 0.02700
C44 C 0.7020(1) 0.8920(1) -0.1382(1) 1.000 2 i ? d Uani 0.0211(3)
C43 C 0.6306(1) 0.8375(1) -0.1627(1) 1.000 2 i ? d Uani 0.0215(3)
H43 H 0.6335 0.8351 -0.2138 1.000 2 i ? calc Uiso 0.02600
C42 C 0.5549(1) 0.7862(1) -0.1154(1) 1.000 2 i ? d Uani 0.0201(3)
C51 C 0.6198(1) 0.8565(1) 0.0680(1) 1.000 2 i ? d Uani 0.0278(4)
H51 H 0.5648 0.8148 0.0964 1.000 2 i ? calc Uiso 0.03300
C49 C 0.4810(1) 0.7298(1) -0.1502(1) 1.000 2 i ? d Uani 0.0248(4)
H49 H 0.4291 0.7006 -0.1094 1.000 2 i ? calc Uiso 0.03000
C50 C 0.7841(1) 0.9456(1) -0.1911(1) 1.000 2 i ? d Uani 0.0284(4)
H50 H 0.8243 0.9820 -0.1615 1.000 2 i ? calc Uiso 0.03400
C55 C 0.8607(2) 0.8726(2) -0.2405(1) 1.000 2 i ? d Uani 0.0488(6)
H55A H 0.8236 0.8361 -0.2705 1.000 2 i ? calc Uiso 0.07300
H55B H 0.8923 0.8265 -0.2102 1.000 2 i ? calc Uiso 0.07300
H55C H 0.9154 0.9086 -0.2725 1.000 2 i ? calc Uiso 0.07300
C54 C 0.7362(2) 1.0210(2) -0.2361(1) 1.000 2 i ? d Uani 0.0450(5)
H54A H 0.6898 1.0684 -0.2032 1.000 2 i ? calc Uiso 0.06800
H54B H 0.6963 0.9874 -0.2659 1.000 2 i ? calc Uiso 0.06800
H54C H 0.7917 1.0558 -0.2683 1.000 2 i ? calc Uiso 0.06800
C57 C 0.5916(2) 0.9618(2) 0.0933(1) 1.000 2 i ? d Uani 0.0553(6)
H57A H 0.6456 1.0042 0.0676 1.000 2 i ? calc Uiso 0.08300
H57B H 0.5865 0.9663 0.1462 1.000 2 i ? calc Uiso 0.08300
H57C H 0.5245 0.9834 0.0825 1.000 2 i ? calc Uiso 0.08300
C56 C 0.7226(2) 0.8208(2) 0.0848(1) 1.000 2 i ? d Uani 0.0775(9)
H56A H 0.7186 0.8280 0.1373 1.000 2 i ? calc Uiso 0.11600
H56B H 0.7782 0.8600 0.0572 1.000 2 i ? calc Uiso 0.11600
H56C H 0.7375 0.7514 0.0706 1.000 2 i ? calc Uiso 0.11600
C52 C 0.4204(2) 0.7986(1) -0.1928(1) 1.000 2 i ? d Uani 0.0327(4)
H52A H 0.4693 0.8291 -0.2328 1.000 2 i ? calc Uiso 0.04900
H52B H 0.3808 0.8499 -0.1598 1.000 2 i ? calc Uiso 0.04900
H52C H 0.3723 0.7607 -0.2130 1.000 2 i ? calc Uiso 0.04900
C53 C 0.5399(1) 0.6449(1) -0.1979(1) 1.000 2 i ? d Uani 0.0295(4)
H53A H 0.5699 0.5978 -0.1673 1.000 2 i ? calc Uiso 0.04400
H53B H 0.5959 0.6707 -0.2357 1.000 2 i ? calc Uiso 0.04400
H53C H 0.4918 0.6117 -0.2212 1.000 2 i ? calc Uiso 0.04400
O4 O 0.3477(1) 0.4762(1) 0.0462(1) 1.000 2 i ? d Uani 0.0360(3)
H114 H 0.3775 0.5294 0.0390 1.000 2 i ? calc Uiso 0.05400
C67 C 0.2486(1) 0.4926(1) 0.0968(1) 1.000 2 i ? d Uani 0.0309(4)
H67 H 0.2623 0.5171 0.1437 1.000 2 i ? calc Uiso 0.03700
C68 C 0.1991(2) 0.3945(1) 0.1126(1) 1.000 2 i ? d Uani 0.0424(5)
H68A H 0.1803 0.3705 0.0684 1.000 2 i ? calc Uiso 0.06400
H68B H 0.1364 0.4029 0.1522 1.000 2 i ? calc Uiso 0.06400
H68C H 0.2488 0.3466 0.1276 1.000 2 i ? calc Uiso 0.06400
C61 C 0.1809(1) 0.5721(1) 0.0692(1) 1.000 2 i ? d Uani 0.0237(4)
C66 C 0.1274(1) 0.6472(1) 0.1176(1) 1.000 2 i ? d Uani 0.0242(4)
C65 C 0.0787(1) 0.7273(1) 0.0895(1) 1.000 2 i ? d Uani 0.0249(4)
H65 H 0.0429 0.7773 0.1223 1.000 2 i ? calc Uiso 0.03000
C64 C 0.0805(1) 0.7371(1) 0.0155(1) 1.000 2 i ? d Uani 0.0243(4)
C63 C 0.1263(1) 0.6593(1) -0.0304(1) 1.000 2 i ? d Uani 0.0246(4)
H63 H 0.1248 0.6628 -0.0808 1.000 2 i ? calc Uiso 0.03000
C62 C 0.1744(1) 0.5763(1) -0.0052(1) 1.000 2 i ? d Uani 0.0231(3)
C71 C 0.1174(2) 0.6451(1) 0.2004(1) 1.000 2 i ? d Uani 0.0337(4)
H71 H 0.1577 0.5850 0.2123 1.000 2 i ? calc Uiso 0.04000
C69 C 0.2147(1) 0.4928(1) -0.0600(1) 1.000 2 i ? d Uani 0.0296(4)
H69 H 0.2423 0.4375 -0.0331 1.000 2 i ? calc Uiso 0.03500
C70 C 0.0369(1) 0.8320(1) -0.0126(1) 1.000 2 i ? d Uani 0.0317(4)
H70 H -0.0187 0.8610 0.0283 1.000 2 i ? calc Uiso 0.03800
C74 C -0.0116(2) 0.8194(2) -0.0769(1) 1.000 2 i ? d Uani 0.0533(6)
H74A H 0.0424 0.7975 -0.1197 1.000 2 i ? calc Uiso 0.08000
H74B H -0.0449 0.8824 -0.0876 1.000 2 i ? calc Uiso 0.08000
H74C H -0.0640 0.7701 -0.0652 1.000 2 i ? calc Uiso 0.08000
C75 C 0.1222(2) 0.9054(2) -0.0305(2) 1.000 2 i ? d Uani 0.0547(7)
H75A H 0.1785 0.8792 -0.0704 1.000 2 i ? calc Uiso 0.08200
H75B H 0.1498 0.9161 0.0130 1.000 2 i ? calc Uiso 0.08200
H75C H 0.0930 0.9681 -0.0455 1.000 2 i ? calc Uiso 0.08200
C77 C 0.0033(2) 0.6384(2) 0.2411(1) 1.000 2 i ? d Uani 0.0508(6)
H77A H -0.0379 0.6962 0.2295 1.000 2 i ? calc Uiso 0.07600
H77B H -0.0011 0.6362 0.2940 1.000 2 i ? calc Uiso 0.07600
H77C H -0.0239 0.5785 0.2256 1.000 2 i ? calc Uiso 0.07600
C76 C 0.1623(2) 0.7350(2) 0.2273(1) 1.000 2 i ? d Uani 0.0577(7)
H76A H 0.2370 0.7352 0.2051 1.000 2 i ? calc Uiso 0.08700
H76B H 0.1518 0.7327 0.2808 1.000 2 i ? calc Uiso 0.08700
H76C H 0.1268 0.7951 0.2134 1.000 2 i ? calc Uiso 0.08700
C73 C 0.3042(2) 0.5237(2) -0.1210(1) 1.000 2 i ? d Uani 0.0445(5)
H73A H 0.3279 0.4687 -0.1553 1.000 2 i ? calc Uiso 0.06700
H73B H 0.3619 0.5422 -0.0998 1.000 2 i ? calc Uiso 0.06700
H73C H 0.2805 0.5801 -0.1470 1.000 2 i ? calc Uiso 0.06700
C72 C 0.1269(2) 0.4547(2) -0.0903(1) 1.000 2 i ? d Uani 0.0415(5)
H72A H 0.0716 0.4338 -0.0497 1.000 2 i ? calc Uiso 0.06200
H72B H 0.1536 0.3985 -0.1229 1.000 2 i ? calc Uiso 0.06200
H72C H 0.0987 0.5070 -0.1177 1.000 2 i ? calc Uiso 0.06200

loop_
_atom_type_symbol
_atom_type_oxidation_number
_atom_type_radius_bond
O ? 1.200
H ? 1.200
C ? 1.200

loop_
_geom_angle_atom_site_label_1
_geom_angle_atom_site_label_2
_geom_angle_atom_site_label_3
_geom_angle_site_symmetry_1
_geom_angle_site_symmetry_2
_geom_angle_site_symmetry_3
_geom_angle
_geom_angle_publ_flag
C7 O1 H111 . . . 109.50 no
O1 C7 C8 . . . 110.07(14) no
O1 C7 C1 . . . 113.14(13) no
C8 C7 C1 . . . 112.32(13) no
O1 C7 H7 . . . 107.00 no
C8 C7 H7 . . . 107.00 no
C1 C7 H7 . . . 107.00 no
C7 C8 H8A . . . 109.50 no
C7 C8 H8B . . . 109.50 no
H8A C8 H8B . . . 109.50 no
C7 C8 H8C . . . 109.50 no
H8A C8 H8C . . . 109.50 no
H8B C8 H8C . . . 109.50 no
C2 C1 C6 . . . 119.26(14) no
C2 C1 C7 . . . 121.36(14) no
C6 C1 C7 . . . 119.34(14) no
C3 C2 C1 . . . 119.27(15) no
C3 C2 C9 . . . 117.64(14) no
C1 C2 C9 . . . 123.09(14) no
C4 C3 C2 . . . 122.55(15) no
C4 C3 H3 . . . 118.70 no
C2 C3 H3 . . . 118.70 no
C3 C4 C5 . . . 117.37(15) no
C3 C4 C10 . . . 121.65(16) no
C5 C4 C10 . . . 120.98(16) no
C4 C5 C6 . . . 122.56(15) no
C4 C5 H5 . . . 118.70 no
C6 C5 H5 . . . 118.70 no
C5 C6 C1 . . . 118.97(15) no
C5 C6 C11 . . . 119.26(15) no
C1 C6 C11 . . . 121.75(14) no
C13 C9 C12 . . . 112.03(17) no
C13 C9 C2 . . . 111.22(16) no
C12 C9 C2 . . . 111.75(14) no
C13 C9 H9 . . . 107.20 no
C12 C9 H9 . . . 107.20 no
C2 C9 H9 . . . 107.20 no
C14 C10 C4 . . . 111.77(17) no
C14 C10 C15 . . . 111.89(19) no
C4 C10 C15 . . . 111.48(16) no
C14 C10 H10 . . . 107.10 no
C4 C10 H10 . . . 107.10 no
C15 C10 H10 . . . 107.10 no
C17 C11 C16 . . . 110.15(15) no
C17 C11 C6 . . . 114.03(14) no
C16 C11 C6 . . . 109.75(14) no
C17 C11 H11 . . . 107.60 no
C16 C11 H11 . . . 107.60 no
C6 C11 H11 . . . 107.60 no
C9 C12 H12A . . . 109.50 no
C9 C12 H12B . . . 109.50 no
H12A C12 H12B . . . 109.50 no
C9 C12 H12C . . . 109.50 no
H12A C12 H12C . . . 109.50 no
H12B C12 H12C . . . 109.50 no
C9 C13 H13A . . . 109.50 no
C9 C13 H13B . . . 109.50 no
H13A C13 H13B . . . 109.50 no
C9 C13 H13C . . . 109.50 no
H13A C13 H13C . . . 109.50 no
H13B C13 H13C . . . 109.50 no
C10 C14 H14A . . . 109.50 no
C10 C14 H14B . . . 109.50 no
H14A C14 H14B . . . 109.50 no
C10 C14 H14C . . . 109.50 no
H14A C14 H14C . . . 109.50 no
H14B C14 H14C . . . 109.50 no
C10 C15 H15A . . . 109.50 no
C10 C15 H15B . . . 109.50 no
H15A C15 H15B . . . 109.50 no
C10 C15 H15C . . . 109.50 no
H15A C15 H15C . . . 109.50 no
H15B C15 H15C . . . 109.50 no
C11 C16 H16A . . . 109.50 no
C11 C16 H16B . . . 109.50 no
H16A C16 H16B . . . 109.50 no
C11 C16 H16C . . . 109.50 no
H16A C16 H16C . . . 109.50 no
H16B C16 H16C . . . 109.50 no
C11 C17 H17A . . . 109.50 no
C11 C17 H17B . . . 109.50 no
H17A C17 H17B . . . 109.50 no
C11 C17 H17C . . . 109.50 no
H17A C17 H17C . . . 109.50 no
H17B C17 H17C . . . 109.50 no
C27 O2 H112 . . . 109.50 no
O2 C27 C21 . . . 111.70(13) no
O2 C27 C28 . . . 109.15(14) no
C21 C27 C28 . . . 113.88(14) no
O2 C27 H27 . . . 107.30 no
C21 C27 H27 . . . 107.30 no
C28 C27 H27 . . . 107.30 no
C27 C28 H28A . . . 109.50 no
C27 C28 H28B . . . 109.50 no
H28A C28 H28B . . . 109.50 no
C27 C28 H28C . . . 109.50 no
H28A C28 H28C . . . 109.50 no
H28B C28 H28C . . . 109.50 no
C22 C21 C26 . . . 119.45(14) no
C22 C21 C27 . . . 120.66(15) no
C26 C21 C27 . . . 119.88(15) no
C25 C26 C21 . . . 119.03(15) no
C25 C26 C31 . . . 119.92(15) no
C21 C26 C31 . . . 121.02(14) no
C26 C25 C24 . . . 121.70(16) no
C26 C25 H25 . . . 119.20 no
C24 C25 H25 . . . 119.20 no
C23 C24 C25 . . . 118.09(16) no
C23 C24 C30 . . . 118.56(17) no
C25 C24 C30 . . . 123.35(17) no
C24 C23 C22 . . . 122.80(17) no
C24 C23 H23 . . . 118.60 no
C22 C23 H23 . . . 118.60 no
C23 C22 C21 . . . 118.90(16) no
C23 C22 C29 . . . 116.90(16) no
C21 C22 C29 . . . 124.20(15) no
C26 C31 C36 . . . 109.78(15) no
C26 C31 C37 . . . 113.28(16) no
C36 C31 C37 . . . 111.04(17) no
C26 C31 H31 . . . 107.50 no
C36 C31 H31 . . . 107.50 no
C37 C31 H31 . . . 107.50 no
C22 C29 C32 . . . 112.06(17) no
C22 C29 C33 . . . 110.67(15) no
C32 C29 C33 . . . 110.72(17) no
C22 C29 H29 . . . 107.70 no
C32 C29 H29 . . . 107.70 no
C33 C29 H29 . . . 107.70 no
C35 C30 C24 . . . 114.49(18) no
C35 C30 C34 . . . 112.52(19) no
C24 C30 C34 . . . 109.57(17) no
C35 C30 H30 . . . 106.60 no
C24 C30 H30 . . . 106.60 no
C34 C30 H30 . . . 106.60 no
C30 C34 H34A . . . 109.50 no
C30 C34 H34B . . . 109.50 no
H34A C34 H34B . . . 109.50 no
C30 C34 H34C . . . 109.50 no
H34A C34 H34C . . . 109.50 no
H34B C34 H34C . . . 109.50 no
C30 C35 H35A . . . 109.50 no
C30 C35 H35B . . . 109.50 no
H35A C35 H35B . . . 109.50 no
C30 C35 H35C . . . 109.50 no
H35A C35 H35C . . . 109.50 no
H35B C35 H35C . . . 109.50 no
C31 C37 H37A . . . 109.50 no
C31 C37 H37B . . . 109.50 no
H37A C37 H37B . . . 109.50 no
C31 C37 H37C . . . 109.50 no
H37A C37 H37C . . . 109.50 no
H37B C37 H37C . . . 109.50 no
C31 C36 H36A . . . 109.50 no
C31 C36 H36B . . . 109.50 no
H36A C36 H36B . . . 109.50 no
C31 C36 H36C . . . 109.50 no
H36A C36 H36C . . . 109.50 no
H36B C36 H36C . . . 109.50 no
C29 C33 H33A . . . 109.50 no
C29 C33 H33B . . . 109.50 no
H33A C33 H33B . . . 109.50 no
C29 C33 H33C . . . 109.50 no
H33A C33 H33C . . . 109.50 no
H33B C33 H33C . . . 109.50 no
C29 C32 H32A . . . 109.50 no
C29 C32 H32B . . . 109.50 no
H32A C32 H32B . . . 109.50 no
C29 C32 H32C . . . 109.50 no
H32A C32 H32C . . . 109.50 no
H32B C32 H32C . . . 109.50 no
C47 O3 H113 . . . 109.50 no
O3 C47 C48 . . . 109.46(14) no
O3 C47 C41 . . . 112.94(13) no
C48 C47 C41 . . . 112.70(14) no
O3 C47 H47 . . . 107.10 no
C48 C47 H47 . . . 107.10 no
C41 C47 H47 . . . 107.10 no
C47 C48 H48A . . . 109.50 no
C47 C48 H48B . . . 109.50 no
H48A C48 H48B . . . 109.50 no
C47 C48 H48C . . . 109.50 no
H48A C48 H48C . . . 109.50 no
H48B C48 H48C . . . 109.50 no
C46 C41 C42 . . . 118.78(14) no
C46 C41 C47 . . . 119.47(14) no
C42 C41 C47 . . . 121.74(14) no
C45 C46 C41 . . . 119.54(14) no
C45 C46 C51 . . . 116.87(14) no
C41 C46 C51 . . . 123.57(14) no
C44 C45 C46 . . . 122.35(15) no
C44 C45 H45 . . . 118.80 no
C46 C45 H45 . . . 118.80 no
C43 C44 C45 . . . 117.21(14) no
C43 C44 C50 . . . 121.35(14) no
C45 C44 C50 . . . 121.44(14) no
C44 C43 C42 . . . 122.70(14) no
C44 C43 H43 . . . 118.70 no
C42 C43 H43 . . . 118.70 no
C43 C42 C41 . . . 119.37(14) no
C43 C42 C49 . . . 116.97(14) no
C41 C42 C49 . . . 123.66(14) no
C56 C51 C57 . . . 110.68(19) no
C56 C51 C46 . . . 111.79(15) no
C57 C51 C46 . . . 111.22(15) no
C56 C51 H51 . . . 107.60 no
C57 C51 H51 . . . 107.60 no
C46 C51 H51 . . . 107.60 no
C53 C49 C52 . . . 111.81(14) no
C53 C49 C42 . . . 110.90(14) no
C52 C49 C42 . . . 111.45(13) no
C53 C49 H49 . . . 107.50 no
C52 C49 H49 . . . 107.50 no
C42 C49 H49 . . . 107.50 no
C44 C50 C54 . . . 111.95(15) no
C44 C50 C55 . . . 110.77(14) no
C54 C50 C55 . . . 111.13(17) no
C44 C50 H50 . . . 107.60 no
C54 C50 H50 . . . 107.60 no
C55 C50 H50 . . . 107.60 no
C50 C55 H55A . . . 109.50 no
C50 C55 H55B . . . 109.50 no
H55A C55 H55B . . . 109.50 no
C50 C55 H55C . . . 109.50 no
H55A C55 H55C . . . 109.50 no
H55B C55 H55C . . . 109.50 no
C50 C54 H54A . . . 109.50 no
C50 C54 H54B . . . 109.50 no
H54A C54 H54B . . . 109.50 no
C50 C54 H54C . . . 109.50 no
H54A C54 H54C . . . 109.50 no
H54B C54 H54C . . . 109.50 no
C51 C57 H57A . . . 109.50 no
C51 C57 H57B . . . 109.50 no
H57A C57 H57B . . . 109.50 no
C51 C57 H57C . . . 109.50 no
H57A C57 H57C . . . 109.50 no
H57B C57 H57C . . . 109.50 no
C51 C56 H56A . . . 109.50 no
C51 C56 H56B . . . 109.50 no
H56A C56 H56B . . . 109.50 no
C51 C56 H56C . . . 109.50 no
H56A C56 H56C . . . 109.50 no
H56B C56 H56C . . . 109.50 no
C49 C52 H52A . . . 109.50 no
C49 C52 H52B . . . 109.50 no
H52A C52 H52B . . . 109.50 no
C49 C52 H52C . . . 109.50 no
H52A C52 H52C . . . 109.50 no
H52B C52 H52C . . . 109.50 no
C49 C53 H53A . . . 109.50 no
C49 C53 H53B . . . 109.50 no
H53A C53 H53B . . . 109.50 no
C49 C53 H53C . . . 109.50 no
H53A C53 H53C . . . 109.50 no
H53B C53 H53C . . . 109.50 no
C67 O4 H114 . . . 109.50 no
O4 C67 C68 . . . 108.56(15) no
O4 C67 C61 . . . 111.25(14) no
C68 C67 C61 . . . 114.55(15) no
O4 C67 H67 . . . 107.40 no
C68 C67 H67 . . . 107.40 no
C61 C67 H67 . . . 107.40 no
C67 C68 H68A . . . 109.50 no
C67 C68 H68B . . . 109.50 no
H68A C68 H68B . . . 109.50 no
C67 C68 H68C . . . 109.50 no
H68A C68 H68C . . . 109.50 no
H68B C68 H68C . . . 109.50 no
C66 C61 C62 . . . 118.56(15) no
C66 C61 C67 . . . 119.77(15) no
C62 C61 C67 . . . 121.57(15) no
C65 C66 C61 . . . 119.20(15) no
C65 C66 C71 . . . 117.10(15) no
C61 C66 C71 . . . 123.70(16) no
C64 C65 C66 . . . 122.71(15) no
C64 C65 H65 . . . 118.60 no
C66 C65 H65 . . . 118.60 no
C65 C64 C63 . . . 117.33(15) no
C65 C64 C70 . . . 119.86(15) no
C63 C64 C70 . . . 122.77(16) no
C64 C63 C62 . . . 122.48(16) no
C64 C63 H63 . . . 118.80 no
C62 C63 H63 . . . 118.80 no
C63 C62 C61 . . . 119.21(14) no
C63 C62 C69 . . . 117.21(15) no
C61 C62 C69 . . . 123.55(15) no
C76 C71 C66 . . . 111.76(15) no
C76 C71 C77 . . . 109.80(18) no
C66 C71 C77 . . . 110.83(16) no
C76 C71 H71 . . . 108.10 no
C66 C71 H71 . . . 108.10 no
C77 C71 H71 . . . 108.10 no
C72 C69 C73 . . . 111.71(17) no
C72 C69 C62 . . . 110.90(14) no
C73 C69 C62 . . . 111.56(14) no
C72 C69 H69 . . . 107.50 no
C73 C69 H69 . . . 107.50 no
C62 C69 H69 . . . 107.50 no
C74 C70 C64 . . . 114.83(15) no
C74 C70 C75 . . . 110.57(19) no
C64 C70 C75 . . . 109.45(15) no
C74 C70 H70 . . . 107.20 no
C64 C70 H70 . . . 107.20 no
C75 C70 H70 . . . 107.20 no
C70 C74 H74A . . . 109.50 no
C70 C74 H74B . . . 109.50 no
H74A C74 H74B . . . 109.50 no
C70 C74 H74C . . . 109.50 no
H74A C74 H74C . . . 109.50 no
H74B C74 H74C . . . 109.50 no
C70 C75 H75A . . . 109.50 no
C70 C75 H75B . . . 109.50 no
H75A C75 H75B . . . 109.50 no
C70 C75 H75C . . . 109.50 no
H75A C75 H75C . . . 109.50 no
H75B C75 H75C . . . 109.50 no
C71 C77 H77A . . . 109.50 no
C71 C77 H77B . . . 109.50 no
H77A C77 H77B . . . 109.50 no
C71 C77 H77C . . . 109.50 no
H77A C77 H77C . . . 109.50 no
H77B C77 H77C . . . 109.50 no
C71 C76 H76A . . . 109.50 no
C71 C76 H76B . . . 109.50 no
H76A C76 H76B . . . 109.50 no
C71 C76 H76C . . . 109.50 no
H76A C76 H76C . . . 109.50 no
H76B C76 H76C . . . 109.50 no
C69 C73 H73A . . . 109.50 no
C69 C73 H73B . . . 109.50 no
H73A C73 H73B . . . 109.50 no
C69 C73 H73C . . . 109.50 no
H73A C73 H73C . . . 109.50 no
H73B C73 H73C . . . 109.50 no
C69 C72 H72A . . . 109.50 no
C69 C72 H72B . . . 109.50 no
H72A C72 H72B . . . 109.50 no
C69 C72 H72C . . . 109.50 no
H72A C72 H72C . . . 109.50 no
H72B C72 H72C . . . 109.50 no

loop_
_geom_bond_atom_site_label_1
_geom_bond_atom_site_label_2
_geom_bond_site_symmetry_1
_geom_bond_site_symmetry_2
_geom_bond_distance
_geom_bond_publ_flag
O1 C7 . . 1.4263(19) no
O1 H111 . . 0.8400 no
C7 C8 . . 1.517(2) no
C7 C1 . . 1.531(2) no
C7 H7 . . 1.0000 no
C8 H8A . . 0.9800 no
C8 H8B . . 0.9800 no
C8 H8C . . 0.9800 no
C1 C2 . . 1.408(2) no
C1 C6 . . 1.414(2) no
C2 C3 . . 1.391(2) no
C2 C9 . . 1.525(2) no
C3 C4 . . 1.389(2) no
C3 H3 . . 0.9500 no
C4 C5 . . 1.390(2) no
C4 C10 . . 1.520(2) no
C5 C6 . . 1.395(2) no
C5 H5 . . 0.9500 no
C6 C11 . . 1.532(2) no
C9 C13 . . 1.520(3) no
C9 C12 . . 1.522(3) no
C9 H9 . . 1.0000 no
C10 C14 . . 1.511(3) no
C10 C15 . . 1.523(3) no
C10 H10 . . 1.0000 no
C11 C17 . . 1.526(2) no
C11 C16 . . 1.526(2) no
C11 H11 . . 1.0000 no
C12 H12A . . 0.9800 no
C12 H12B . . 0.9800 no
C12 H12C . . 0.9800 no
C13 H13A . . 0.9800 no
C13 H13B . . 0.9800 no
C13 H13C . . 0.9800 no
C14 H14A . . 0.9800 no
C14 H14B . . 0.9800 no
C14 H14C . . 0.9800 no
C15 H15A . . 0.9800 no
C15 H15B . . 0.9800 no
C15 H15C . . 0.9800 no
C16 H16A . . 0.9800 no
C16 H16B . . 0.9800 no
C16 H16C . . 0.9800 no
C17 H17A . . 0.9800 no
C17 H17B . . 0.9800 no
C17 H17C . . 0.9800 no
O2 C27 . . 1.441(2) no
O2 H112 . . 0.8400 no
C27 C21 . . 1.519(2) no
C27 C28 . . 1.519(2) no
C27 H27 . . 1.0000 no
C28 H28A . . 0.9800 no
C28 H28B . . 0.9800 no
C28 H28C . . 0.9800 no
C21 C22 . . 1.407(2) no
C21 C26 . . 1.416(2) no
C26 C25 . . 1.391(2) no
C26 C31 . . 1.530(2) no
C25 C24 . . 1.396(3) no
C25 H25 . . 0.9500 no
C24 C23 . . 1.373(3) no
C24 C30 . . 1.526(3) no
C23 C22 . . 1.387(2) no
C23 H23 . . 0.9500 no
C22 C29 . . 1.531(2) no
C31 C36 . . 1.534(3) no
C31 C37 . . 1.537(3) no
C31 H31 . . 1.0000 no
C29 C32 . . 1.531(3) no
C29 C33 . . 1.538(3) no
C29 H29 . . 1.0000 no
C30 C35 . . 1.483(3) no
C30 C34 . . 1.531(3) no
C30 H30 . . 1.0000 no
C34 H34A . . 0.9800 no
C34 H34B . . 0.9800 no
C34 H34C . . 0.9800 no
C35 H35A . . 0.9800 no
C35 H35B . . 0.9800 no
C35 H35C . . 0.9800 no
C37 H37A . . 0.9800 no
C37 H37B . . 0.9800 no
C37 H37C . . 0.9800 no
C36 H36A . . 0.9800 no
C36 H36B . . 0.9800 no
C36 H36C . . 0.9800 no
C33 H33A . . 0.9800 no
C33 H33B . . 0.9800 no
C33 H33C . . 0.9800 no
C32 H32A . . 0.9800 no
C32 H32B . . 0.9800 no
C32 H32C . . 0.9800 no
O3 C47 . . 1.426(2) no
O3 H113 . . 0.8400 no
C47 C48 . . 1.512(3) no
C47 C41 . . 1.524(2) no
C47 H47 . . 1.0000 no
C48 H48A . . 0.9800 no
C48 H48B . . 0.9800 no
C48 H48C . . 0.9800 no
C41 C46 . . 1.411(2) no
C41 C42 . . 1.414(2) no
C46 C45 . . 1.396(2) no
C46 C51 . . 1.529(2) no
C45 C44 . . 1.394(2) no
C45 H45 . . 0.9500 no
C44 C43 . . 1.389(2) no
C44 C50 . . 1.512(2) no
C43 C42 . . 1.394(2) no
C43 H43 . . 0.9500 no
C42 C49 . . 1.531(2) no
C51 C56 . . 1.511(3) no
C51 C57 . . 1.511(3) no
C51 H51 . . 1.0000 no
C49 C53 . . 1.528(2) no
C49 C52 . . 1.530(2) no
C49 H49 . . 1.0000 no
C50 C54 . . 1.523(3) no
C50 C55 . . 1.528(3) no
C50 H50 . . 1.0000 no
C55 H55A . . 0.9800 no
C55 H55B . . 0.9800 no
C55 H55C . . 0.9800 no
C54 H54A . . 0.9800 no
C54 H54B . . 0.9800 no
C54 H54C . . 0.9800 no
C57 H57A . . 0.9800 no
C57 H57B . . 0.9800 no
C57 H57C . . 0.9800 no
C56 H56A . . 0.9800 no
C56 H56B . . 0.9800 no
C56 H56C . . 0.9800 no
C52 H52A . . 0.9800 no
C52 H52B . . 0.9800 no
C52 H52C . . 0.9800 no
C53 H53A . . 0.9800 no
C53 H53B . . 0.9800 no
C53 H53C . . 0.9800 no
O4 C67 . . 1.438(2) no
O4 H114 . . 0.8400 no
C67 C68 . . 1.519(2) no
C67 C61 . . 1.523(2) no
C67 H67 . . 1.0000 no
C68 H68A . . 0.9800 no
C68 H68B . . 0.9800 no
C68 H68C . . 0.9800 no
C61 C66 . . 1.416(2) no
C61 C62 . . 1.416(2) no
C66 C65 . . 1.392(2) no
C66 C71 . . 1.529(2) no
C65 C64 . . 1.387(2) no
C65 H65 . . 0.9500 no
C64 C63 . . 1.388(2) no
C64 C70 . . 1.522(2) no
C63 C62 . . 1.395(2) no
C63 H63 . . 0.9500 no
C62 C69 . . 1.525(2) no
C71 C76 . . 1.526(3) no
C71 C77 . . 1.534(3) no
C71 H71 . . 1.0000 no
C69 C72 . . 1.518(3) no
C69 C73 . . 1.523(2) no
C69 H69 . . 1.0000 no
C70 C74 . . 1.501(3) no
C70 C75 . . 1.527(3) no
C70 H70 . . 1.0000 no
C74 H74A . . 0.9800 no
C74 H74B . . 0.9800 no
C74 H74C . . 0.9800 no
C75 H75A . . 0.9800 no
C75 H75B . . 0.9800 no
C75 H75C . . 0.9800 no
C77 H77A . . 0.9800 no
C77 H77B . . 0.9800 no
C77 H77C . . 0.9800 no
C76 H76A . . 0.9800 no
C76 H76B . . 0.9800 no
C76 H76C . . 0.9800 no
C73 H73A . . 0.9800 no
C73 H73B . . 0.9800 no
C73 H73C . . 0.9800 no
C72 H72A . . 0.9800 no
C72 H72B . . 0.9800 no
C72 H72C . . 0.9800 no

loop_
_geom_torsion_atom_site_label_1
_geom_torsion_atom_site_label_2
_geom_torsion_atom_site_label_3
_geom_torsion_atom_site_label_4
_geom_torsion_site_symmetry_1
_geom_torsion_site_symmetry_2
_geom_torsion_site_symmetry_3
_geom_torsion_site_symmetry_4
_geom_torsion
_geom_torsion_publ_flag
O1 C7 C1 C2 . . . . 51.3(2) no
C8 C7 C1 C2 . . . . -74.04(19) no
O1 C7 C1 C6 . . . . -130.84(15) no
C8 C7 C1 C6 . . . . 103.79(18) no
C6 C1 C2 C3 . . . . 1.7(2) no
C7 C1 C2 C3 . . . . 179.51(14) no
C6 C1 C2 C9 . . . . -177.57(14) no
C7 C1 C2 C9 . . . . 0.3(2) no
C1 C2 C3 C4 . . . . -1.3(2) no
C9 C2 C3 C4 . . . . 178.01(15) no
C2 C3 C4 C5 . . . . 0.0(3) no
C2 C3 C4 C10 . . . . -179.46(16) no
C3 C4 C5 C6 . . . . 0.9(3) no
C10 C4 C5 C6 . . . . -179.64(16) no
C4 C5 C6 C1 . . . . -0.5(2) no
C4 C5 C6 C11 . . . . 177.82(16) no
C2 C1 C6 C5 . . . . -0.8(2) no
C7 C1 C6 C5 . . . . -178.71(14) no
C2 C1 C6 C11 . . . . -179.09(15) no
C7 C1 C6 C11 . . . . 3.0(2) no
C3 C2 C9 C13 . . . . 66.6(2) no
C1 C2 C9 C13 . . . . -114.15(19) no
C3 C2 C9 C12 . . . . -59.4(2) no
C1 C2 C9 C12 . . . . 119.83(18) no
C3 C4 C10 C14 . . . . 61.1(2) no
C5 C4 C10 C14 . . . . -118.3(2) no
C3 C4 C10 C15 . . . . -64.9(2) no
C5 C4 C10 C15 . . . . 115.6(2) no
C5 C6 C11 C17 . . . . 27.7(2) no
C1 C6 C11 C17 . . . . -154.03(16) no
C5 C6 C11 C16 . . . . -96.41(18) no
C1 C6 C11 C16 . . . . 81.8(2) no
O2 C27 C21 C22 . . . . 51.2(2) no
C28 C27 C21 C22 . . . . -73.0(2) no
O2 C27 C21 C26 . . . . -127.99(16) no
C28 C27 C21 C26 . . . . 107.79(18) no
C22 C21 C26 C25 . . . . -2.0(2) no
C27 C21 C26 C25 . . . . 177.22(14) no
C22 C21 C26 C31 . . . . -179.86(14) no
C27 C21 C26 C31 . . . . -0.7(2) no
C21 C26 C25 C24 . . . . 1.0(2) no
C31 C26 C25 C24 . . . . 178.95(16) no
C26 C25 C24 C23 . . . . 0.4(3) no
C26 C25 C24 C30 . . . . -178.74(17) no
C25 C24 C23 C22 . . . . -1.0(3) no
C30 C24 C23 C22 . . . . 178.21(17) no
C24 C23 C22 C21 . . . . 0.1(3) no
C24 C23 C22 C29 . . . . -179.17(16) no
C26 C21 C22 C23 . . . . 1.4(2) no
C27 C21 C22 C23 . . . . -177.74(15) no
C26 C21 C22 C29 . . . . -179.39(15) no
C27 C21 C22 C29 . . . . 1.4(2) no
C25 C26 C31 C36 . . . . -96.61(19) no
C21 C26 C31 C36 . . . . 81.3(2) no
C25 C26 C31 C37 . . . . 28.1(2) no
C21 C26 C31 C37 . . . . -153.97(17) no
C23 C22 C29 C32 . . . . -56.8(2) no
C21 C22 C29 C32 . . . . 124.03(19) no
C23 C22 C29 C33 . . . . 67.3(2) no
C21 C22 C29 C33 . . . . -111.9(2) no
C23 C24 C30 C35 . . . . 150.9(2) no
C25 C24 C30 C35 . . . . -30.0(3) no
C23 C24 C30 C34 . . . . -81.7(2) no
C25 C24 C30 C34 . . . . 97.5(2) no
O3 C47 C41 C46 . . . . -132.44(15) no
C48 C47 C41 C46 . . . . 102.86(18) no
O3 C47 C41 C42 . . . . 48.4(2) no
C48 C47 C41 C42 . . . . -76.3(2) no
C42 C41 C46 C45 . . . . -1.6(2) no
C47 C41 C46 C45 . . . . 179.24(14) no
C42 C41 C46 C51 . . . . 176.92(15) no
C47 C41 C46 C51 . . . . -2.3(2) no
C41 C46 C45 C44 . . . . -0.6(2) no
C51 C46 C45 C44 . . . . -179.20(15) no
C46 C45 C44 C43 . . . . 2.0(2) no
C46 C45 C44 C50 . . . . -178.38(15) no
C45 C44 C43 C42 . . . . -1.3(2) no
C50 C44 C43 C42 . . . . 179.10(15) no
C44 C43 C42 C41 . . . . -0.8(2) no
C44 C43 C42 C49 . . . . 179.65(14) no
C46 C41 C42 C43 . . . . 2.3(2) no
C47 C41 C42 C43 . . . . -178.57(14) no
C46 C41 C42 C49 . . . . -178.24(14) no
C47 C41 C42 C49 . . . . 0.9(2) no
C45 C46 C51 C56 . . . . -60.5(2) no
C41 C46 C51 C56 . . . . 120.9(2) no
C45 C46 C51 C57 . . . . 63.7(2) no
C41 C46 C51 C57 . . . . -114.79(19) no
C43 C42 C49 C53 . . . . 66.11(18) no
C41 C42 C49 C53 . . . . -113.39(17) no
C43 C42 C49 C52 . . . . -59.16(19) no
C41 C42 C49 C52 . . . . 121.34(17) no
C43 C44 C50 C54 . . . . 59.5(2) no
C45 C44 C50 C54 . . . . -120.10(18) no
C43 C44 C50 C55 . . . . -65.2(2) no
C45 C44 C50 C55 . . . . 115.25(18) no
O4 C67 C61 C66 . . . . -134.10(16) no
C68 C67 C61 C66 . . . . 102.3(2) no
O4 C67 C61 C62 . . . . 42.2(2) no
C68 C67 C61 C62 . . . . -81.4(2) no
C62 C61 C66 C65 . . . . -6.1(2) no
C67 C61 C66 C65 . . . . 170.34(14) no
C62 C61 C66 C71 . . . . 172.61(15) no
C67 C61 C66 C71 . . . . -11.0(2) no
C61 C66 C65 C64 . . . . -0.1(2) no
C71 C66 C65 C64 . . . . -178.90(15) no
C66 C65 C64 C63 . . . . 4.9(2) no
C66 C65 C64 C70 . . . . -172.74(15) no
C65 C64 C63 C62 . . . . -3.5(2) no
C70 C64 C63 C62 . . . . 174.06(15) no
C64 C63 C62 C61 . . . . -2.6(2) no
C64 C63 C62 C69 . . . . 175.61(15) no
C66 C61 C62 C63 . . . . 7.4(2) no
C67 C61 C62 C63 . . . . -168.98(14) no
C66 C61 C62 C69 . . . . -170.70(14) no
C67 C61 C62 C69 . . . . 12.9(2) no
C65 C66 C71 C76 . . . . -59.4(2) no
C61 C66 C71 C76 . . . . 121.9(2) no
C65 C66 C71 C77 . . . . 63.5(2) no
C61 C66 C71 C77 . . . . -115.25(19) no
C63 C62 C69 C72 . . . . -59.0(2) no
C61 C62 C69 C72 . . . . 119.08(18) no
C63 C62 C69 C73 . . . . 66.2(2) no
C61 C62 C69 C73 . . . . -115.71(19) no
C65 C64 C70 C74 . . . . -147.73(19) no
C63 C64 C70 C74 . . . . 34.7(2) no
C65 C64 C70 C75 . . . . 87.2(2) no
C63 C64 C70 C75 . . . . -90.3(2) no
